data_7107745
loop_
_publ_author_name
'Guo-Xing Li'
'Jin Qu'

_publ_section_title
;
 Enantioselective Friedel-Crafts reactions between phenols and
 N-tosylaldimines catalyzed by a leucine-derived bifunctional catalyst
;
_journal_name_full Chem.Commun.
_journal_page_first 5518
_journal_paper_doi 10.1039/c2cc31735d
_journal_volume 48
_journal_year 2012
_chemical_formula_sum 'C22 H22 F N O5 S'
_chemical_formula_weight 431.47
_chemical_name_systematic
;
?
;
_space_group_IT_number 19
_symmetry_cell_setting orthorhombic
_symmetry_space_group_name_Hall 'P 2ac 2ab'
_symmetry_space_group_name_H-M 'P 21 21 21'
_atom_sites_solution_hydrogens geom
_atom_sites_solution_primary direct
_atom_sites_solution_secondary difmap
_audit_creation_method SHELXL-97
_cell_angle_alpha 90.00
_cell_angle_beta 90.00
_cell_angle_gamma 90.00
_cell_formula_units_Z 4
_cell_length_a 9.745(3)
_cell_length_b 11.871(3)
_cell_length_c 18.087(5)
_cell_measurement_reflns_used 7314
_cell_measurement_temperature 113(2)
_cell_measurement_theta_max 27.9
_cell_measurement_theta_min 1.7
_cell_volume 2092.4(10)
_computing_cell_refinement CrystalClear
_computing_data_collection CrystalClear
_computing_data_reduction CrystalClear
_computing_molecular_graphics 'Bruker SHELXTL'
_computing_publication_material 'CrystalStructure 3.8'
_computing_structure_refinement 'SHELXL-97 (Sheldrick, 1997)'
_computing_structure_solution 'SHELXS-97 (Sheldrick, 1990)'
_diffrn_ambient_temperature 113(2)
_diffrn_detector_area_resol_mean 14.22
_diffrn_measured_fraction_theta_full 0.999
_diffrn_measured_fraction_theta_max 0.999
_diffrn_measurement_device_type 'Rigaku Saturn724 CCD'
_diffrn_measurement_method '\w and \f scans'
_diffrn_radiation_monochromator multilayer
_diffrn_radiation_source 'rotating anode'
_diffrn_radiation_type MoK\a
_diffrn_radiation_wavelength 0.71073
_diffrn_reflns_av_R_equivalents 0.0485
_diffrn_reflns_av_sigmaI/netI 0.0492
_diffrn_reflns_limit_h_max 12
_diffrn_reflns_limit_h_min -12
_diffrn_reflns_limit_k_max 15
_diffrn_reflns_limit_k_min -15
_diffrn_reflns_limit_l_max 23
_diffrn_reflns_limit_l_min -23
_diffrn_reflns_number 24105
_diffrn_reflns_theta_full 27.90
_diffrn_reflns_theta_max 27.90
_diffrn_reflns_theta_min 2.05
_diffrn_standards_decay_% 0
_diffrn_standards_interval_count 0
_diffrn_standards_interval_time 0
_diffrn_standards_number 0
_exptl_absorpt_coefficient_mu 0.197
_exptl_absorpt_correction_T_max 0.9767
_exptl_absorpt_correction_T_min 0.9616
_exptl_absorpt_correction_type multi-scan
_exptl_absorpt_process_details CrystalClear
_exptl_crystal_colour Colorless
_exptl_crystal_density_diffrn 1.370
_exptl_crystal_density_method 'not measured'
_exptl_crystal_description Prism
_exptl_crystal_F_000 904
_exptl_crystal_size_max 0.20
_exptl_crystal_size_mid 0.18
_exptl_crystal_size_min 0.12
_refine_diff_density_max 0.187
_refine_diff_density_min -0.303
_refine_diff_density_rms 0.048
_refine_ls_abs_structure_details 'Flack H D (1983), Acta Cryst. A39, 876-881'
_refine_ls_abs_structure_Flack -0.05(5)
_refine_ls_extinction_method none
_refine_ls_goodness_of_fit_ref 1.019
_refine_ls_hydrogen_treatment mixed
_refine_ls_matrix_type full
_refine_ls_number_parameters 279
_refine_ls_number_reflns 4988
_refine_ls_number_restraints 1
_refine_ls_restrained_S_all 1.019
_refine_ls_R_factor_all 0.0394
_refine_ls_R_factor_gt 0.0337
_refine_ls_shift/su_max 0.001
_refine_ls_shift/su_mean 0.000
_refine_ls_structure_factor_coef Fsqd
_refine_ls_weighting_details 'calc w=1/[\s^2^(Fo^2^)+(0.0325P)^2^+0.0000P] where P=(Fo^2^+2Fc^2^)/3'
_refine_ls_weighting_scheme calc
_refine_ls_wR_factor_gt 0.0679
_refine_ls_wR_factor_ref 0.0700
_reflns_number_gt 4325
_reflns_number_total 4988
_reflns_threshold_expression >2sigma(I)
_cod_data_source_file c2cc31735d.txt
_cod_data_source_block shelx2
_cod_original_cell_volume 2092.4(9)
_cod_original_sg_symbol_H-M P2(1)2(1)2(1)
_cod_database_code 7107745

loop_
_symmetry_equiv_pos_as_xyz
'x, y, z'
'-x+1/2, -y, z+1/2'
'-x, y+1/2, -z+1/2'
'x+1/2, -y+1/2, -z'

loop_
_atom_site_label
_atom_site_type_symbol
_atom_site_fract_x
_atom_site_fract_y
_atom_site_fract_z
_atom_site_U_iso_or_equiv
_atom_site_adp_type
_atom_site_occupancy
_atom_site_symmetry_multiplicity
_atom_site_calc_flag
_atom_site_refinement_flags
S1 S 0.25088(4) 0.58592(3) 0.83797(2) 0.02169(9) Uani 1 1 d .
F1 F 0.16274(12) 0.54654(9) 0.62129(6) 0.0470(3) Uani 1 1 d .
O1 O 0.11267(13) 0.55433(9) 0.81880(6) 0.0316(3) Uani 1 1 d .
O2 O 0.34050(12) 0.50409(9) 0.87075(6) 0.0274(3) Uani 1 1 d .
O3 O 0.06492(11) 0.87218(9) 0.69380(6) 0.0255(3) Uani 1 1 d .
H3 H 0.0097 0.9257 0.6878 0.038 Uiso 1 1 calc R
O4 O 0.50406(11) 0.79541(9) 0.78936(6) 0.0237(3) Uani 1 1 d .
O5 O 0.30559(12) 1.15328(9) 0.83563(7) 0.0323(3) Uani 1 1 d .
N1 N 0.32505(15) 0.62494(11) 0.76201(7) 0.0204(3) Uani 1 1 d D
C1 C 0.23712(17) 0.70196(12) 0.89853(8) 0.0211(3) Uani 1 1 d .
C2 C 0.12726(17) 0.77571(14) 0.89142(8) 0.0239(4) Uani 1 1 d .
H2 H 0.0571 0.7616 0.8562 0.029 Uiso 1 1 calc R
C3 C 0.12131(19) 0.87031(14) 0.93649(9) 0.0284(4) Uani 1 1 d .
H3A H 0.0467 0.9213 0.9314 0.034 Uiso 1 1 calc R
C4 C 0.22258(19) 0.89191(14) 0.98894(9) 0.0296(4) Uani 1 1 d .
C5 C 0.3309(2) 0.81648(14) 0.99491(9) 0.0298(4) Uani 1 1 d .
H5 H 0.4007 0.8299 1.0305 0.036 Uiso 1 1 calc R
C6 C 0.33942(18) 0.72218(14) 0.95008(8) 0.0250(4) Uani 1 1 d .
H6 H 0.4147 0.6718 0.9546 0.030 Uiso 1 1 calc R
C7 C 0.2147(2) 0.99579(17) 1.03714(11) 0.0483(6) Uani 1 1 d .
H7A H 0.2360 1.0626 1.0074 0.072 Uiso 1 1 calc R
H7B H 0.2812 0.9893 1.0776 0.072 Uiso 1 1 calc R
H7C H 0.1220 1.0028 1.0576 0.072 Uiso 1 1 calc R
C8 C 0.26540(17) 0.71430(12) 0.71427(7) 0.0190(3) Uani 1 1 d .
H8 H 0.1644 0.6999 0.7118 0.023 Uiso 1 1 calc R
C9 C 0.28348(15) 0.83331(12) 0.74233(8) 0.0172(3) Uani 1 1 d .
C10 C 0.17734(16) 0.90951(13) 0.73272(8) 0.0185(3) Uani 1 1 d .
C11 C 0.17940(17) 1.01799(13) 0.76221(8) 0.0204(3) Uani 1 1 d .
H11 H 0.1048 1.0682 0.7547 0.025 Uiso 1 1 calc R
C12 C 0.29240(16) 1.05024(13) 0.80255(9) 0.0217(4) Uani 1 1 d .
C13 C 0.40311(17) 0.97806(13) 0.81264(8) 0.0220(4) Uani 1 1 d .
H13 H 0.4810 1.0018 0.8401 0.026 Uiso 1 1 calc R
C14 C 0.39858(16) 0.87175(13) 0.78230(8) 0.0197(3) Uani 1 1 d .
C15 C 0.62148(17) 0.82855(15) 0.83137(10) 0.0327(4) Uani 1 1 d .
H15A H 0.5936 0.8454 0.8822 0.049 Uiso 1 1 calc R
H15B H 0.6626 0.8958 0.8091 0.049 Uiso 1 1 calc R
H15C H 0.6887 0.7672 0.8316 0.049 Uiso 1 1 calc R
C16 C 0.1906(2) 1.22715(14) 0.83276(10) 0.0353(4) Uani 1 1 d .
H16A H 0.1117 1.1912 0.8566 0.053 Uiso 1 1 calc R
H16B H 0.1683 1.2437 0.7811 0.053 Uiso 1 1 calc R
H16C H 0.2128 1.2974 0.8586 0.053 Uiso 1 1 calc R
C17 C 0.32225(18) 0.69400(13) 0.63684(8) 0.0223(4) Uani 1 1 d .
C18 C 0.43028(18) 0.75535(15) 0.60739(9) 0.0286(4) Uani 1 1 d .
H18 H 0.4682 0.8162 0.6347 0.034 Uiso 1 1 calc R
C19 C 0.4838(2) 0.72856(18) 0.53819(9) 0.0413(5) Uani 1 1 d .
H19 H 0.5576 0.7714 0.5185 0.050 Uiso 1 1 calc R
C20 C 0.4304(3) 0.6404(2) 0.49828(10) 0.0526(7) Uani 1 1 d .
H20 H 0.4689 0.6215 0.4516 0.063 Uiso 1 1 calc R
C21 C 0.3211(2) 0.57898(18) 0.52565(10) 0.0474(6) Uani 1 1 d .
H21 H 0.2819 0.5190 0.4980 0.057 Uiso 1 1 calc R
C22 C 0.2708(2) 0.60756(14) 0.59419(9) 0.0334(4) Uani 1 1 d .
H1 H 0.4140(10) 0.6363(13) 0.7716(8) 0.017(4) Uiso 1 1 d D

loop_
_atom_site_aniso_label
_atom_site_aniso_U_11
_atom_site_aniso_U_22
_atom_site_aniso_U_33
_atom_site_aniso_U_23
_atom_site_aniso_U_13
_atom_site_aniso_U_12
S1 0.0262(2) 0.01705(17) 0.02177(18) 0.00187(15) -0.00190(18) -0.00319(19)
F1 0.0538(8) 0.0380(6) 0.0492(7) -0.0158(5) -0.0164(6) -0.0074(6)
O1 0.0288(7) 0.0278(6) 0.0383(7) 0.0002(5) -0.0038(5) -0.0112(6)
O2 0.0372(8) 0.0192(6) 0.0259(6) 0.0061(5) -0.0025(5) 0.0023(6)
O3 0.0239(7) 0.0202(6) 0.0324(6) -0.0039(5) -0.0112(5) 0.0033(5)
O4 0.0180(6) 0.0217(6) 0.0314(6) -0.0022(5) -0.0041(5) 0.0027(5)
O5 0.0325(7) 0.0182(6) 0.0460(7) -0.0113(5) -0.0084(6) 0.0006(5)
N1 0.0225(8) 0.0189(7) 0.0198(7) 0.0011(5) -0.0025(6) 0.0020(6)
C1 0.0249(9) 0.0209(8) 0.0174(7) 0.0027(6) 0.0015(7) -0.0033(8)
C2 0.0206(9) 0.0295(9) 0.0216(8) 0.0046(7) 0.0014(7) 0.0000(7)
C3 0.0295(10) 0.0287(9) 0.0270(9) 0.0044(7) 0.0089(8) 0.0078(8)
C4 0.0366(12) 0.0281(10) 0.0242(8) -0.0031(7) 0.0061(7) 0.0003(8)
C5 0.0324(11) 0.0345(10) 0.0226(8) -0.0038(7) -0.0051(8) -0.0028(9)
C6 0.0258(10) 0.0255(9) 0.0238(8) 0.0017(7) -0.0033(7) 0.0021(7)
C7 0.0588(16) 0.0400(11) 0.0461(11) -0.0173(9) 0.0063(10) 0.0042(11)
C8 0.0226(9) 0.0164(7) 0.0179(7) 0.0000(6) -0.0047(7) 0.0025(7)
C9 0.0202(9) 0.0166(7) 0.0147(7) 0.0001(6) 0.0014(6) -0.0018(6)
C10 0.0193(8) 0.0198(8) 0.0162(7) -0.0002(6) -0.0022(6) -0.0012(7)
C11 0.0199(8) 0.0161(8) 0.0253(8) 0.0020(6) -0.0011(7) 0.0016(7)
C12 0.0248(10) 0.0160(8) 0.0243(8) -0.0019(6) 0.0026(7) -0.0027(6)
C13 0.0195(9) 0.0217(9) 0.0248(8) -0.0011(7) -0.0022(7) -0.0040(7)
C14 0.0167(9) 0.0201(8) 0.0225(8) 0.0043(7) 0.0014(6) 0.0002(7)
C15 0.0196(9) 0.0332(10) 0.0454(11) 0.0028(9) -0.0095(8) -0.0002(8)
C16 0.0391(11) 0.0192(9) 0.0477(11) -0.0107(8) 0.0016(9) 0.0042(8)
C17 0.0270(9) 0.0222(9) 0.0177(7) -0.0003(6) -0.0049(7) 0.0103(7)
C18 0.0340(11) 0.0295(9) 0.0223(8) 0.0057(7) -0.0002(7) 0.0110(8)
C19 0.0448(12) 0.0560(13) 0.0230(9) 0.0104(9) 0.0051(8) 0.0219(11)
C20 0.0738(17) 0.0692(16) 0.0149(9) -0.0009(10) -0.0015(10) 0.0407(14)
C21 0.0664(15) 0.0494(13) 0.0264(10) -0.0156(9) -0.0174(10) 0.0216(13)
C22 0.0417(12) 0.0320(10) 0.0264(9) -0.0059(7) -0.0101(8) 0.0101(9)

loop_
_atom_type_symbol
_atom_type_description
_atom_type_scat_dispersion_real
_atom_type_scat_dispersion_imag
_atom_type_scat_source
C C 0.0033 0.0016 'International Tables Vol C Tables 4.2.6.8 and 6.1.1.4'
H H 0.0000 0.0000 'International Tables Vol C Tables 4.2.6.8 and 6.1.1.4'
N N 0.0061 0.0033 'International Tables Vol C Tables 4.2.6.8 and 6.1.1.4'
O O 0.0106 0.0060 'International Tables Vol C Tables 4.2.6.8 and 6.1.1.4'
F F 0.0171 0.0103 'International Tables Vol C Tables 4.2.6.8 and 6.1.1.4'
S S 0.1246 0.1234 'International Tables Vol C Tables 4.2.6.8 and 6.1.1.4'

loop_
_geom_angle_atom_site_label_1
_geom_angle_atom_site_label_2
_geom_angle_atom_site_label_3
_geom_angle
O2 S1 O1 119.50(7)
O2 S1 N1 105.81(7)
O1 S1 N1 106.71(7)
O2 S1 C1 108.56(7)
O1 S1 C1 106.35(8)
N1 S1 C1 109.70(7)
C10 O3 H3 109.5
C14 O4 C15 117.79(12)
C12 O5 C16 117.45(13)
C8 N1 S1 121.48(11)
C8 N1 H1 112.6(10)
S1 N1 H1 108.1(9)
C6 C1 C2 120.50(14)
C6 C1 S1 119.87(12)
C2 C1 S1 119.54(12)
C3 C2 C1 119.18(15)
C3 C2 H2 120.4
C1 C2 H2 120.4
C2 C3 C4 121.27(16)
C2 C3 H3A 119.4
C4 C3 H3A 119.4
C5 C4 C3 118.23(15)
C5 C4 C7 121.30(16)
C3 C4 C7 120.47(17)
C6 C5 C4 121.42(16)
C6 C5 H5 119.3
C4 C5 H5 119.3
C5 C6 C1 119.40(16)
C5 C6 H6 120.3
C1 C6 H6 120.3
C4 C7 H7A 109.5
C4 C7 H7B 109.5
H7A C7 H7B 109.5
C4 C7 H7C 109.5
H7A C7 H7C 109.5
H7B C7 H7C 109.5
N1 C8 C9 115.25(12)
N1 C8 C17 106.17(12)
C9 C8 C17 114.43(13)
N1 C8 H8 106.8
C9 C8 H8 106.8
C17 C8 H8 106.8
C10 C9 C14 116.54(13)
C10 C9 C8 118.77(13)
C14 C9 C8 124.56(14)
O3 C10 C9 116.65(13)
O3 C10 C11 120.32(14)
C9 C10 C11 123.00(14)
C12 C11 C10 118.14(15)
C12 C11 H11 120.9
C10 C11 H11 120.9
O5 C12 C11 123.80(14)
O5 C12 C13 114.90(14)
C11 C12 C13 121.30(14)
C14 C13 C12 119.21(15)
C14 C13 H13 120.4
C12 C13 H13 120.4
O4 C14 C13 122.87(14)
O4 C14 C9 115.37(13)
C13 C14 C9 121.76(15)
O4 C15 H15A 109.5
O4 C15 H15B 109.5
H15A C15 H15B 109.5
O4 C15 H15C 109.5
H15A C15 H15C 109.5
H15B C15 H15C 109.5
O5 C16 H16A 109.5
O5 C16 H16B 109.5
H16A C16 H16B 109.5
O5 C16 H16C 109.5
H16A C16 H16C 109.5
H16B C16 H16C 109.5
C22 C17 C18 116.90(15)
C22 C17 C8 119.96(16)
C18 C17 C8 123.06(15)
C17 C18 C19 120.64(18)
C17 C18 H18 119.7
C19 C18 H18 119.7
C20 C19 C18 120.3(2)
C20 C19 H19 119.9
C18 C19 H19 119.9
C19 C20 C21 120.36(18)
C19 C20 H20 119.8
C21 C20 H20 119.8
C22 C21 C20 117.85(19)
C22 C21 H21 121.1
C20 C21 H21 121.1
F1 C22 C21 117.78(17)
F1 C22 C17 118.26(15)
C21 C22 C17 123.96(19)

loop_
_geom_bond_atom_site_label_1
_geom_bond_atom_site_label_2
_geom_bond_distance
S1 O2 1.4345(11)
S1 O1 1.4405(13)
S1 N1 1.6200(14)
S1 C1 1.7650(16)
F1 C22 1.369(2)
O3 C10 1.3756(18)
O3 H3 0.8400
O4 C14 1.3763(18)
O4 C15 1.4287(19)
O5 C12 1.3677(18)
O5 C16 1.424(2)
N1 C8 1.4862(18)
N1 H1 0.894(9)
C1 C6 1.386(2)
C1 C2 1.389(2)
C2 C3 1.389(2)
C2 H2 0.9500
C3 C4 1.393(2)
C3 H3A 0.9500
C4 C5 1.389(2)
C4 C7 1.512(2)
C5 C6 1.385(2)
C5 H5 0.9500
C6 H6 0.9500
C7 H7A 0.9800
C7 H7B 0.9800
C7 H7C 0.9800
C8 C9 1.511(2)
C8 C17 1.525(2)
C8 H8 1.0000
C9 C10 1.385(2)
C9 C14 1.410(2)
C10 C11 1.394(2)
C11 C12 1.375(2)
C11 H11 0.9500
C12 C13 1.390(2)
C13 C14 1.377(2)
C13 H13 0.9500
C15 H15A 0.9800
C15 H15B 0.9800
C15 H15C 0.9800
C16 H16A 0.9800
C16 H16B 0.9800
C16 H16C 0.9800
C17 C22 1.378(2)
C17 C18 1.386(2)
C18 C19 1.393(2)
C18 H18 0.9500
C19 C20 1.374(3)
C19 H19 0.9500
C20 C21 1.383(3)
C20 H20 0.9500
C21 C22 1.375(3)
C21 H21 0.9500

loop_
_geom_hbond_atom_site_label_D
_geom_hbond_atom_site_label_H
_geom_hbond_atom_site_label_A
_geom_hbond_distance_DH
_geom_hbond_distance_HA
_geom_hbond_distance_DA
_geom_hbond_angle_DHA
_geom_hbond_site_symmetry_A
O3 H3 O1 0.84 1.94 2.7789(16) 175.5 3_556
N1 H1 O4 0.894(9) 2.107(13) 2.7172(18) 124.7(13) .

loop_
_geom_torsion_atom_site_label_1
_geom_torsion_atom_site_label_2
_geom_torsion_atom_site_label_3
_geom_torsion_atom_site_label_4
_geom_torsion
O2 S1 N1 C8 -176.85(11)
O1 S1 N1 C8 54.88(13)
C1 S1 N1 C8 -59.93(13)
O2 S1 C1 C6 22.92(15)
O1 S1 C1 C6 152.70(12)
N1 S1 C1 C6 -92.26(13)
O2 S1 C1 C2 -160.50(11)
O1 S1 C1 C2 -30.72(14)
N1 S1 C1 C2 84.32(14)
C6 C1 C2 C3 0.2(2)
S1 C1 C2 C3 -176.36(12)
C1 C2 C3 C4 -0.6(2)
C2 C3 C4 C5 0.4(2)
C2 C3 C4 C7 179.60(16)
C3 C4 C5 C6 0.2(3)
C7 C4 C5 C6 -179.03(16)
C4 C5 C6 C1 -0.6(2)
C2 C1 C6 C5 0.4(2)
S1 C1 C6 C5 176.90(12)
S1 N1 C8 C9 75.88(17)
S1 N1 C8 C17 -156.32(12)
N1 C8 C9 C10 -142.13(14)
C17 C8 C9 C10 94.33(17)
N1 C8 C9 C14 33.7(2)
C17 C8 C9 C14 -89.88(17)
C14 C9 C10 O3 -179.95(13)
C8 C9 C10 O3 -3.8(2)
C14 C9 C10 C11 -1.9(2)
C8 C9 C10 C11 174.28(14)
O3 C10 C11 C12 178.10(14)
C9 C10 C11 C12 0.1(2)
C16 O5 C12 C11 5.2(2)
C16 O5 C12 C13 -174.61(14)
C10 C11 C12 O5 -178.54(14)
C10 C11 C12 C13 1.3(2)
O5 C12 C13 C14 179.09(14)
C11 C12 C13 C14 -0.8(2)
C15 O4 C14 C13 1.2(2)
C15 O4 C14 C9 -178.03(13)
C12 C13 C14 O4 179.64(14)
C12 C13 C14 C9 -1.2(2)
C10 C9 C14 O4 -178.34(12)
C8 C9 C14 O4 5.8(2)
C10 C9 C14 C13 2.4(2)
C8 C9 C14 C13 -173.49(14)
N1 C8 C17 C22 75.87(18)
C9 C8 C17 C22 -155.85(15)
N1 C8 C17 C18 -100.67(17)
C9 C8 C17 C18 27.6(2)
C22 C17 C18 C19 -0.7(2)
C8 C17 C18 C19 175.91(15)
C17 C18 C19 C20 -0.3(3)
C18 C19 C20 C21 1.5(3)
C19 C20 C21 C22 -1.5(3)
C20 C21 C22 F1 -179.84(16)
C20 C21 C22 C17 0.5(3)
C18 C17 C22 F1 -179.03(14)
C8 C17 C22 F1 4.2(2)
C18 C17 C22 C21 0.7(2)
C8 C17 C22 C21 -176.09(16)
